data_7005999
loop_
_publ_author_name
'Cheng, Jian-Wen'
'Zheng, Shou-Tian'
'Yang, Guo-Yu'

_publ_section_title
;
 Diversity of crystal structure with different lanthanide ions
 involving in situ oxidation-hydrolysis reaction.
;
_journal_issue 36
_journal_name_full 'Dalton transactions (Cambridge, England : 2003)'
_journal_page_first 4059
_journal_page_last 4066
_journal_paper_doi 10.1039/b708165k
_journal_year 2007
_chemical_formula_sum 'C8 H8 Eu N O8'
_chemical_formula_weight 398.11
_chemical_name_systematic
;
?
;
_space_group_IT_number 15
_symmetry_cell_setting monoclinic
_symmetry_space_group_name_Hall '-C 2yc'
_symmetry_space_group_name_H-M 'C 1 2/c 1'
_atom_sites_solution_hydrogens geom
_atom_sites_solution_primary direct
_atom_sites_solution_secondary difmap
_audit_creation_method SHELXL-97
_cell_angle_alpha 90.00
_cell_angle_beta 112.021(14)
_cell_angle_gamma 90.00
_cell_formula_units_Z 8
_cell_length_a 17.825(14)
_cell_length_b 9.979(6)
_cell_length_c 12.985(9)
_cell_measurement_reflns_used 560
_cell_measurement_temperature 293(2)
_cell_measurement_theta_max 27.4835
_cell_measurement_theta_min 3.1779
_cell_volume 2141(3)
_computing_cell_refinement 'CrystalClear (Rigaku Corp., 2000)'
_computing_data_collection 'CrystalClear (Rigaku Corp., 2000)'
_computing_data_reduction 'CrystalClear (Rigaku Corp., 2000)'
_computing_molecular_graphics SHELXTL
_computing_publication_material SHELXTL
_computing_structure_refinement 'SHELXL-97 (Sheldrick, 1997)'
_computing_structure_solution 'SHELXS-97 (Sheldrick, 1990)'
_diffrn_ambient_temperature 293(2)
_diffrn_measured_fraction_theta_full 0.998
_diffrn_measured_fraction_theta_max 0.998
_diffrn_measurement_device_type 'mercury CCD'
_diffrn_measurement_method dtprofit.ref
_diffrn_radiation_monochromator graphite
_diffrn_radiation_source 'fine-focus sealed tube'
_diffrn_radiation_type MoK\a
_diffrn_radiation_wavelength 0.71073
_diffrn_reflns_av_R_equivalents 0.0274
_diffrn_reflns_av_sigmaI/netI 0.0275
_diffrn_reflns_limit_h_max 22
_diffrn_reflns_limit_h_min -23
_diffrn_reflns_limit_k_max 11
_diffrn_reflns_limit_k_min -12
_diffrn_reflns_limit_l_max 16
_diffrn_reflns_limit_l_min -16
_diffrn_reflns_number 8015
_diffrn_reflns_theta_full 27.48
_diffrn_reflns_theta_max 27.48
_diffrn_reflns_theta_min 3.18
_diffrn_standards_decay_% 0
_diffrn_standards_interval_count 0
_diffrn_standards_interval_time .
_diffrn_standards_number 0
_exptl_absorpt_coefficient_mu 5.895
_exptl_absorpt_correction_T_max 0.624
_exptl_absorpt_correction_T_min 0.133
_exptl_absorpt_correction_type multi-scan
_exptl_absorpt_process_details 'SADABS (Sheldrick, 1996)'
_exptl_crystal_colour Yellow
_exptl_crystal_density_diffrn 2.470
_exptl_crystal_density_method 'not measured'
_exptl_crystal_description Prism
_exptl_crystal_F_000 1520
_exptl_crystal_size_max 0.4000
_exptl_crystal_size_mid 0.3000
_exptl_crystal_size_min 0.0800
_refine_diff_density_max 2.689
_refine_diff_density_min -1.031
_refine_diff_density_rms 0.155
_refine_ls_extinction_method none
_refine_ls_goodness_of_fit_ref 1.169
_refine_ls_hydrogen_treatment constr
_refine_ls_matrix_type full
_refine_ls_number_parameters 163
_refine_ls_number_reflns 2450
_refine_ls_number_restraints 0
_refine_ls_restrained_S_all 1.169
_refine_ls_R_factor_all 0.0367
_refine_ls_R_factor_gt 0.0331
_refine_ls_shift/su_max 0.001
_refine_ls_shift/su_mean 0.000
_refine_ls_structure_factor_coef Fsqd
_refine_ls_weighting_details 'calc w=1/[\s^2^(Fo^2^)+(0.0223P)^2^+18.3570P] where P=(Fo^2^+2Fc^2^)/3'
_refine_ls_weighting_scheme calc
_refine_ls_wR_factor_gt 0.0669
_refine_ls_wR_factor_ref 0.0688
_reflns_number_gt 2298
_reflns_number_total 2450
_reflns_threshold_expression >2sigma(I)
_cod_data_source_file b708165k.txt
_cod_data_source_block 5
_cod_depositor_comments
;
The following automatic conversions were performed:
'_exptl_absorpt_correction_type' value 'Multi-scan' changed to
'multi-scan' according to
'/home/saulius/struct/CIF-dictionaries/cif_core.dic' dictionary named
'cif_core.dic' version 2.4.1 from 2010-06-29.

Automatic conversion script
Id: cif_fix_enum 1527 2010-12-29 10:47:43Z saulius 
;
_cod_original_cell_volume 2141(2)
_cod_original_sg_symbol_H-M C2/c
_cod_database_code 7005999

loop_
_symmetry_equiv_pos_as_xyz
'x, y, z'
'-x, y, -z+1/2'
'x+1/2, y+1/2, z'
'-x+1/2, y+1/2, -z+1/2'
'-x, -y, -z'
'x, -y, z-1/2'
'-x+1/2, -y+1/2, -z'
'x+1/2, -y+1/2, z-1/2'

loop_
_atom_site_label
_atom_site_type_symbol
_atom_site_fract_x
_atom_site_fract_y
_atom_site_fract_z
_atom_site_U_iso_or_equiv
_atom_site_adp_type
_atom_site_occupancy
_atom_site_symmetry_multiplicity
_atom_site_calc_flag
_atom_site_refinement_flags
_atom_site_disorder_assembly
_atom_site_disorder_group
Eu Eu 0.175885(13) -0.96683(2) -0.074068(18) 0.01656(9) Uani 1 1 d . . .
C1 C 0.1263(3) -0.6283(6) -0.0805(4) 0.0243(11) Uani 1 1 d . . .
C2 C 0.0439(3) -0.5668(5) -0.1107(4) 0.0198(10) Uani 1 1 d . . .
C3 C -0.0242(3) -0.6491(6) -0.1366(4) 0.0255(11) Uani 1 1 d . . .
H3A H -0.0194 -0.7420 -0.1358 0.031 Uiso 1 1 calc R . .
C4 C -0.0987(3) -0.5889(7) -0.1635(4) 0.0312(13) Uani 1 1 d . . .
H4A H -0.1440 -0.6435 -0.1798 0.037 Uiso 1 1 calc R . .
C5 C -0.0443(3) -0.3790(6) -0.1421(5) 0.0315(12) Uani 1 1 d . . .
H5A H -0.0511 -0.2865 -0.1440 0.038 Uiso 1 1 calc R . .
C6 C 0.0332(3) -0.4296(6) -0.1129(4) 0.0262(11) Uani 1 1 d . . .
H6A H 0.0774 -0.3722 -0.0950 0.031 Uiso 1 1 calc R . .
C7 C 0.0152(3) -1.0119(5) -0.2987(4) 0.0199(10) Uani 1 1 d . . .
C8 C 0.2416(3) -1.2450(5) 0.0545(4) 0.0208(10) Uani 1 1 d . . .
OW1 O 0.1709(3) -0.8805(4) 0.1011(3) 0.0325(9) Uani 1 1 d . . .
O1 O 0.1303(3) -0.7477(4) -0.1055(4) 0.0373(10) Uani 1 1 d . . .
OW2 O 0.2424(2) -0.8739(4) -0.1954(3) 0.0233(7) Uani 1 1 d . . .
O2 O 0.1860(2) -0.5533(5) -0.0331(3) 0.0346(10) Uani 1 1 d . . .
O3 O 0.0906(2) -1.0056(4) -0.2708(3) 0.0284(8) Uani 1 1 d . . .
O4 O -0.0368(2) -1.0178(4) -0.3944(3) 0.0312(9) Uani 1 1 d . . .
O5 O 0.1972(2) -1.1501(3) 0.0601(3) 0.0243(8) Uani 1 1 d . . .
O6 O 0.2741(2) -1.3311(4) 0.1269(3) 0.0280(8) Uani 1 1 d . . .
N N -0.1094(3) -0.4563(5) -0.1676(4) 0.0310(11) Uani 1 1 d . . .

loop_
_atom_site_aniso_label
_atom_site_aniso_U_11
_atom_site_aniso_U_22
_atom_site_aniso_U_33
_atom_site_aniso_U_23
_atom_site_aniso_U_13
_atom_site_aniso_U_12
Eu 0.01362(12) 0.01751(14) 0.01861(13) 0.00103(9) 0.00610(9) 0.00226(9)
C1 0.022(2) 0.037(3) 0.016(2) 0.005(2) 0.0095(18) 0.006(2)
C2 0.014(2) 0.031(3) 0.014(2) -0.0020(19) 0.0044(16) 0.0030(19)
C3 0.026(3) 0.024(3) 0.031(3) -0.005(2) 0.016(2) -0.002(2)
C4 0.015(2) 0.051(4) 0.027(3) -0.007(3) 0.008(2) -0.006(2)
C5 0.032(3) 0.029(3) 0.039(3) 0.007(2) 0.019(2) 0.013(2)
C6 0.020(2) 0.030(3) 0.030(3) -0.001(2) 0.011(2) 0.001(2)
C7 0.016(2) 0.024(3) 0.019(2) -0.0001(19) 0.0067(18) 0.0030(19)
C8 0.022(2) 0.015(2) 0.027(2) -0.002(2) 0.011(2) -0.0014(19)
OW1 0.047(2) 0.028(2) 0.032(2) -0.0016(17) 0.0266(18) 0.0002(18)
O1 0.048(2) 0.028(2) 0.044(2) 0.0106(19) 0.026(2) 0.0173(19)
OW2 0.0195(16) 0.029(2) 0.0247(17) 0.0026(15) 0.0117(14) 0.0019(14)
O2 0.0142(17) 0.057(3) 0.0291(19) 0.0004(19) 0.0042(15) 0.0016(17)
O3 0.0150(16) 0.048(2) 0.0224(17) -0.0021(17) 0.0074(14) 0.0008(16)
O4 0.0152(17) 0.055(3) 0.0225(17) -0.0029(18) 0.0060(14) 0.0039(17)
O5 0.0332(19) 0.0184(18) 0.0263(18) 0.0031(15) 0.0171(15) 0.0094(15)
O6 0.039(2) 0.0236(19) 0.0243(18) 0.0062(15) 0.0156(16) 0.0113(16)
N 0.020(2) 0.049(3) 0.026(2) 0.001(2) 0.0103(18) 0.012(2)

loop_
_atom_type_symbol
_atom_type_description
_atom_type_scat_dispersion_real
_atom_type_scat_dispersion_imag
_atom_type_scat_source
C C 0.0033 0.0016 'International Tables Vol C Tables 4.2.6.8 and 6.1.1.4'
H H 0.0000 0.0000 'International Tables Vol C Tables 4.2.6.8 and 6.1.1.4'
N N 0.0061 0.0033 'International Tables Vol C Tables 4.2.6.8 and 6.1.1.4'
O O 0.0106 0.0060 'International Tables Vol C Tables 4.2.6.8 and 6.1.1.4'
Eu Eu -0.1578 3.6682 'International Tables Vol C Tables 4.2.6.8 and 6.1.1.4'

loop_
_geom_angle_atom_site_label_1
_geom_angle_atom_site_label_2
_geom_angle_atom_site_label_3
_geom_angle
_geom_angle_site_symmetry_1
_geom_angle_site_symmetry_3
_geom_angle_publ_flag
O1 Eu O2 104.20(16) . 7_535 ?
O1 Eu O6 152.18(13) . 7_525 ?
O2 Eu O6 79.74(15) 7_535 7_525 ?
O1 Eu O4 84.17(15) . 2_554 ?
O2 Eu O4 154.84(14) 7_535 2_554 ?
O6 Eu O4 104.04(14) 7_525 2_554 ?
O1 Eu O5 141.20(13) . . ?
O2 Eu O5 78.05(14) 7_535 . ?
O6 Eu O5 66.59(12) 7_525 . ?
O4 Eu O5 80.76(13) 2_554 . ?
O1 Eu OW1 72.59(14) . . ?
O2 Eu OW1 79.31(14) 7_535 . ?
O6 Eu OW1 134.53(12) 7_525 . ?
O4 Eu OW1 80.77(13) 2_554 . ?
O5 Eu OW1 69.82(13) . . ?
O1 Eu O3 85.77(15) . . ?
O2 Eu O3 137.16(13) 7_535 . ?
O6 Eu O3 73.96(13) 7_525 . ?
O4 Eu O3 66.14(12) 2_554 . ?
O5 Eu O3 119.33(13) . . ?
OW1 Eu O3 142.16(13) . . ?
O1 Eu OW2 75.81(13) . . ?
O2 Eu OW2 72.47(14) 7_535 . ?
O6 Eu OW2 79.37(13) 7_525 . ?
O4 Eu OW2 132.64(12) 2_554 . ?
O5 Eu OW2 138.20(12) . . ?
OW1 Eu OW2 130.31(13) . . ?
O3 Eu OW2 69.89(13) . . ?
O1 Eu C8 169.88(13) . 7_525 ?
O2 Eu C8 71.34(14) 7_535 7_525 ?
O6 Eu C8 19.96(12) 7_525 7_525 ?
O4 Eu C8 103.71(14) 2_554 7_525 ?
O5 Eu C8 47.87(12) . 7_525 ?
OW1 Eu C8 114.57(13) . 7_525 ?
O3 Eu C8 91.58(13) . 7_525 ?
OW2 Eu C8 94.10(12) . 7_525 ?
O1 Eu C7 78.87(15) . 2_554 ?
O2 Eu C7 174.25(13) 7_535 2_554 ?
O6 Eu C7 99.85(14) 7_525 2_554 ?
O4 Eu C7 19.65(12) 2_554 2_554 ?
O5 Eu C7 96.49(12) . 2_554 ?
OW1 Eu C7 97.20(13) . 2_554 ?
O3 Eu C7 47.30(12) . 2_554 ?
OW2 Eu C7 113.15(12) . 2_554 ?
C8 Eu C7 106.41(13) 7_525 2_554 ?
O1 Eu C8 159.98(14) . . ?
O2 Eu C8 70.65(14) 7_535 . ?
O6 Eu C8 47.53(12) 7_525 . ?
O4 Eu C8 93.29(13) 2_554 . ?
O5 Eu C8 20.24(12) . . ?
OW1 Eu C8 87.40(13) . . ?
O3 Eu C8 111.40(13) . . ?
OW2 Eu C8 118.91(12) . . ?
C8 Eu C8 28.05(17) 7_525 . ?
C7 Eu C8 104.79(13) 2_554 . ?
O1 Eu C7 80.81(15) . . ?
O2 Eu C7 156.81(13) 7_535 . ?
O6 Eu C7 85.68(13) 7_525 . ?
O4 Eu C7 46.95(12) 2_554 . ?
O5 Eu C7 112.48(13) . . ?
OW1 Eu C7 123.37(13) . . ?
O3 Eu C7 19.65(11) . . ?
OW2 Eu C7 87.25(13) . . ?
C8 Eu C7 99.81(13) 7_525 . ?
C7 Eu C7 27.73(16) 2_554 . ?
C8 Eu C7 111.78(13) . . ?
O1 C1 O2 125.2(5) . . ?
O1 C1 C2 117.9(5) . . ?
O2 C1 C2 116.8(5) . . ?
C6 C2 C3 118.5(4) . . ?
C6 C2 C1 121.5(5) . . ?
C3 C2 C1 120.0(5) . . ?
C4 C3 C2 118.2(5) . . ?
N C4 C3 123.6(5) . . ?
N C5 C6 123.1(5) . . ?
C2 C6 C5 118.9(5) . . ?
O4 C7 O3 127.4(4) . . ?
O4 C7 C7 117.3(5) . 2_554 ?
O3 C7 C7 115.3(5) . 2_554 ?
O4 C7 Eu 40.8(2) . 2_554 ?
O3 C7 Eu 162.9(4) . 2_554 ?
C7 C7 Eu 78.0(3) 2_554 2_554 ?
O4 C7 Eu 167.5(4) . . ?
O3 C7 Eu 41.4(2) . . ?
C7 C7 Eu 74.3(3) 2_554 . ?
Eu C7 Eu 147.84(16) 2_554 . ?
O6 C8 O5 127.1(5) . . ?
O6 C8 C8 116.7(5) . 7_525 ?
O5 C8 C8 116.2(5) . 7_525 ?
O6 C8 Eu 41.3(2) . 7_525 ?
O5 C8 Eu 163.1(3) . 7_525 ?
C8 C8 Eu 77.0(3) 7_525 7_525 ?
O6 C8 Eu 164.0(4) . . ?
O5 C8 Eu 42.7(2) . . ?
C8 C8 Eu 75.0(4) 7_525 . ?
Eu C8 Eu 151.95(17) 7_525 . ?
C1 O1 Eu 155.4(4) . . ?
C1 O2 Eu 148.4(4) . 7_535 ?
C7 O3 Eu 119.0(3) . . ?
C7 O4 Eu 119.6(3) . 2_554 ?
C8 O5 Eu 117.1(3) . . ?
C8 O6 Eu 118.7(3) . 7_525 ?
C5 N C4 117.8(4) . . ?

loop_
_geom_bond_atom_site_label_1
_geom_bond_atom_site_label_2
_geom_bond_distance
_geom_bond_site_symmetry_2
_geom_bond_publ_flag
Eu O1 2.315(4) . ?
Eu O2 2.338(4) 7_535 ?
Eu O6 2.407(4) 7_525 ?
Eu O4 2.411(4) 2_554 ?
Eu O5 2.454(4) . ?
Eu OW1 2.465(4) . ?
Eu O3 2.465(4) . ?
Eu OW2 2.480(4) . ?
Eu C8 3.196(5) 7_525 ?
Eu C7 3.212(5) 2_554 ?
Eu C8 3.225(5) . ?
Eu C7 3.263(5) . ?
C1 O1 1.245(7) . ?
C1 O2 1.257(7) . ?
C1 C2 1.503(7) . ?
C2 C6 1.381(7) . ?
C2 C3 1.398(7) . ?
C3 C4 1.378(7) . ?
C4 N 1.335(8) . ?
C5 N 1.329(8) . ?
C5 C6 1.384(7) . ?
C7 O4 1.242(6) . ?
C7 O3 1.255(6) . ?
C7 C7 1.553(9) 2_554 ?
C7 Eu 3.212(5) 2_554 ?
C8 O6 1.244(6) . ?
C8 O5 1.253(6) . ?
C8 C8 1.557(10) 7_525 ?
C8 Eu 3.196(5) 7_525 ?
O2 Eu 2.338(4) 7_535 ?
O4 Eu 2.411(4) 2_554 ?
O6 Eu 2.407(4) 7_525 ?
